data_4070382
loop_
_publ_author_name
'Ghadwal, Rajendra S.'
'Sen, Sakya S.'
'Roesky, Herbert W.'
'Tavcar, Gasper'
'Merkel, Sebastian'
'Stalke, Dietmar'

_publ_section_title
;
 Neutral Penta- and Hexacoordinate N-Heterocyclic Carbene Complexes
 Derived from SiX4(X = F, Br)
;
_journal_issue 21
_journal_name_full Organometallics
_journal_page_first 6374
_journal_paper_doi 10.1021/om9007696
_journal_volume 28
_journal_year 2009
_chemical_formula_sum 'C41 H52 Br4 N2 Si'
_chemical_formula_weight 920.58
_chemical_name_systematic
; 
 ? 
;
_space_group_IT_number 62
_symmetry_cell_setting orthorhombic
_symmetry_space_group_name_Hall '-P 2ac 2n'
_symmetry_space_group_name_H-M 'P n m a'
_atom_sites_solution_hydrogens geom
_atom_sites_solution_primary direct
_atom_sites_solution_secondary difmap
_audit_creation_method SHELXL-97
_cell_angle_alpha 90.00
_cell_angle_beta 90.00
_cell_angle_gamma 90.00
_cell_formula_units_Z 4
_cell_length_a 16.0120(16)
_cell_length_b 14.9509(15)
_cell_length_c 17.2127(17)
_cell_measurement_reflns_used 9996
_cell_measurement_temperature 99(2)
_cell_measurement_theta_max 28.3155
_cell_measurement_theta_min 2.2075
_cell_volume 4120.6(7)
_computing_cell_refinement 'Bruker AXS SAINT (v 7.46a, Bruker 2007)'
_computing_data_collection 'APEX2 (v2.2-0, Bruker 2007)'
_computing_data_reduction 'Bruker AXS SAINT (v 7.46a, Bruker 2007)'
_computing_molecular_graphics 'Bruker AXS SHELXTL (v 6.3.1, Bruker 2004)'
_computing_publication_material 'SHELXL-97 (Sheldrick, 1997)'
_computing_structure_refinement 'SHELXL-97 (Sheldrick, 1997)'
_computing_structure_solution 'SHELXS-97 (Sheldrick, 1990)'
_diffrn_ambient_temperature 100(2)
_diffrn_detector_area_resol_mean 8.3333
_diffrn_measured_fraction_theta_full 0.990
_diffrn_measured_fraction_theta_max 0.990
_diffrn_measurement_device_type 'Bruker TXS with D8-Goniometer'
_diffrn_measurement_method 'omega scans'
_diffrn_radiation_monochromator 'multilayer Mo mirrors'
_diffrn_radiation_source 'rotating anode'
_diffrn_radiation_type MoK\a
_diffrn_radiation_wavelength 0.71073
_diffrn_reflns_av_R_equivalents 0.0277
_diffrn_reflns_av_sigmaI/netI 0.0113
_diffrn_reflns_limit_h_max 21
_diffrn_reflns_limit_h_min -21
_diffrn_reflns_limit_k_max 19
_diffrn_reflns_limit_k_min -19
_diffrn_reflns_limit_l_max 22
_diffrn_reflns_limit_l_min -22
_diffrn_reflns_number 91720
_diffrn_reflns_theta_full 28.35
_diffrn_reflns_theta_max 28.35
_diffrn_reflns_theta_min 2.21
_exptl_absorpt_coefficient_mu 3.966
_exptl_absorpt_correction_T_max 0.5877
_exptl_absorpt_correction_T_min 0.2999
_exptl_absorpt_correction_type multi-scan
_exptl_absorpt_process_details Sadabs-2007/4
_exptl_crystal_colour colourless
_exptl_crystal_density_diffrn 1.484
_exptl_crystal_density_method 'not measured'
_exptl_crystal_description block
_exptl_crystal_F_000 1864
_exptl_crystal_size_max 0.40
_exptl_crystal_size_mid 0.30
_exptl_crystal_size_min 0.15
_refine_diff_density_max 0.613
_refine_diff_density_min -0.482
_refine_diff_density_rms 0.067
_refine_ls_extinction_method none
_refine_ls_goodness_of_fit_ref 1.070
_refine_ls_hydrogen_treatment constr
_refine_ls_matrix_type full
_refine_ls_number_parameters 244
_refine_ls_number_reflns 5286
_refine_ls_number_restraints 0
_refine_ls_restrained_S_all 1.070
_refine_ls_R_factor_all 0.0292
_refine_ls_R_factor_gt 0.0232
_refine_ls_shift/su_max 0.005
_refine_ls_shift/su_mean 0.000
_refine_ls_structure_factor_coef Fsqd
_refine_ls_weighting_details 'calc w=1/[\s^2^(Fo^2^)+(0.0285P)^2^+3.5565P] where P=(Fo^2^+2Fc^2^)/3'
_refine_ls_weighting_scheme calc
_refine_ls_wR_factor_gt 0.0587
_refine_ls_wR_factor_ref 0.0617
_reflns_number_gt 4667
_reflns_number_total 5286
_reflns_threshold_expression >2sigma(I)
_cod_data_source_file om9007696_si_001.cif
_cod_data_source_block rajendra6
_cod_original_sg_symbol_H-M Pnma
_cod_database_code 4070382

loop_
_symmetry_equiv_pos_as_xyz
'x, y, z'
'-x+1/2, -y, z+1/2'
'-x, y+1/2, -z'
'x+1/2, -y+1/2, -z+1/2'
'-x, -y, -z'
'x-1/2, y, -z-1/2'
'x, -y-1/2, z'
'-x-1/2, y-1/2, z-1/2'

loop_
_atom_site_label
_atom_site_type_symbol
_atom_site_fract_x
_atom_site_fract_y
_atom_site_fract_z
_atom_site_U_iso_or_equiv
_atom_site_adp_type
_atom_site_occupancy
_atom_site_symmetry_multiplicity
_atom_site_calc_flag
_atom_site_refinement_flags
Si1 Si 1.03489(4) 0.2500 0.84672(4) 0.01909(13) Uani 1 2 d S
Br1 Br 1.071772(15) 0.2500 0.710937(14) 0.02387(6) Uani 1 2 d S
Br2 Br 1.105681(11) 0.122704(12) 0.864403(11) 0.02715(6) Uani 1 1 d .
Br3 Br 0.989884(16) 0.2500 0.978285(14) 0.02808(7) Uani 1 2 d S
N1 N 0.87338(9) 0.17777(10) 0.79335(8) 0.0194(3) Uani 1 1 d .
C1 C 0.92004(14) 0.2500 0.81177(13) 0.0179(4) Uani 1 2 d S
C2 C 0.79760(10) 0.20504(12) 0.76266(10) 0.0228(3) Uani 1 1 d .
H2 H 0.7538 0.1673 0.7449 0.027 Uiso 1 1 calc R
C3 C 0.89567(10) 0.08502(11) 0.80949(10) 0.0203(3) Uani 1 1 d .
C4 C 0.93182(10) 0.03394(12) 0.75040(10) 0.0226(3) Uani 1 1 d .
C5 C 0.96070(12) -0.05090(13) 0.77117(11) 0.0283(4) Uani 1 1 d .
H5 H 0.9869 -0.0875 0.7332 0.034 Uiso 1 1 calc R
C6 C 0.95179(12) -0.08228(13) 0.84604(12) 0.0303(4) Uani 1 1 d .
H6 H 0.9749 -0.1386 0.8597 0.036 Uiso 1 1 calc R
C7 C 0.90960(12) -0.03284(13) 0.90174(11) 0.0274(4) Uani 1 1 d .
H7 H 0.9017 -0.0569 0.9523 0.033 Uiso 1 1 calc R
C8 C 0.87867(11) 0.05188(12) 0.88405(10) 0.0221(3) Uani 1 1 d .
C9 C 0.93406(12) 0.06418(13) 0.66596(10) 0.0270(4) Uani 1 1 d .
H9 H 0.9315 0.1310 0.6648 0.032 Uiso 1 1 calc R
C10 C 1.01313(14) 0.03437(16) 0.62316(13) 0.0387(5) Uani 1 1 d .
H10A H 1.0623 0.0496 0.6544 0.058 Uiso 1 1 calc R
H10B H 1.0164 0.0649 0.5729 0.058 Uiso 1 1 calc R
H10C H 1.0113 -0.0304 0.6149 0.058 Uiso 1 1 calc R
C11 C 0.85661(14) 0.02746(16) 0.62413(12) 0.0385(5) Uani 1 1 d .
H11A H 0.8571 -0.0380 0.6262 0.058 Uiso 1 1 calc R
H11B H 0.8572 0.0470 0.5698 0.058 Uiso 1 1 calc R
H11C H 0.8061 0.0500 0.6497 0.058 Uiso 1 1 calc R
C12 C 0.82064(11) 0.10018(12) 0.94011(10) 0.0233(3) Uani 1 1 d .
H12 H 0.8270 0.1660 0.9318 0.028 Uiso 1 1 calc R
C13 C 0.73011(11) 0.07396(14) 0.92068(11) 0.0302(4) Uani 1 1 d .
H13A H 0.7231 0.0093 0.9275 0.045 Uiso 1 1 calc R
H13B H 0.7178 0.0901 0.8667 0.045 Uiso 1 1 calc R
H13C H 0.6918 0.1058 0.9554 0.045 Uiso 1 1 calc R
C14 C 0.83809(13) 0.07982(14) 1.02562(10) 0.0298(4) Uani 1 1 d .
H14A H 0.8222 0.0179 1.0370 0.045 Uiso 1 1 calc R
H14B H 0.8055 0.1205 1.0584 0.045 Uiso 1 1 calc R
H14C H 0.8977 0.0880 1.0363 0.045 Uiso 1 1 calc R
C100 C -0.0806(2) 0.2500 0.5051(2) 0.0527(9) Uani 1 2 d S
H10D H -0.1212 0.2076 0.4836 0.079 Uiso 0.50 1 calc PR
H10E H -0.1050 0.3101 0.5056 0.079 Uiso 0.50 1 calc PR
H10F H -0.0662 0.2323 0.5582 0.079 Uiso 0.50 1 calc PR
C101 C -0.00324(19) 0.2500 0.45573(16) 0.0313(6) Uani 1 2 d S
C102 C 0.0754(2) 0.2500 0.48889(17) 0.0359(6) Uani 1 2 d S
H102 H 0.0808 0.2500 0.5438 0.043 Uiso 1 2 calc SR
C103 C 0.1464(2) 0.2500 0.4429(2) 0.0389(7) Uani 1 2 d S
H103 H 0.1999 0.2500 0.4667 0.047 Uiso 1 2 calc SR
C104 C 0.1400(2) 0.2500 0.36331(19) 0.0397(7) Uani 1 2 d S
H104 H 0.1888 0.2500 0.3319 0.048 Uiso 1 2 calc SR
C105 C 0.0622(2) 0.2500 0.32960(17) 0.0367(7) Uani 1 2 d S
H105 H 0.0573 0.2500 0.2746 0.044 Uiso 1 2 calc SR
C106 C -0.0091(2) 0.2500 0.37500(17) 0.0323(6) Uani 1 2 d S
H106 H -0.0625 0.2500 0.3509 0.039 Uiso 1 2 calc SR
C107 C 0.7921(2) 0.7500 0.9065(2) 0.0538(9) Uani 1 2 d S
H10G H 0.7677 0.7922 0.9437 0.081 Uiso 0.50 1 calc PR
H10H H 0.8495 0.7680 0.8946 0.081 Uiso 0.50 1 calc PR
H10I H 0.7922 0.6898 0.9290 0.081 Uiso 0.50 1 calc PR
C108 C 0.74050(19) 0.7500 0.83219(19) 0.0427(8) Uani 1 2 d S
C109 C 0.71570(15) 0.83022(18) 0.79841(15) 0.0462(6) Uani 1 1 d .
H109 H 0.7325 0.8854 0.8209 0.055 Uiso 1 1 calc R
C110 C 0.66695(15) 0.83016(17) 0.73245(13) 0.0430(5) Uani 1 1 d .
H110 H 0.6498 0.8849 0.7094 0.052 Uiso 1 1 calc R
C111 C 0.64358(19) 0.7500 0.70062(18) 0.0386(7) Uani 1 2 d S
H111 H 0.6101 0.7500 0.6550 0.046 Uiso 1 2 calc SR

loop_
_atom_site_aniso_label
_atom_site_aniso_U_11
_atom_site_aniso_U_22
_atom_site_aniso_U_33
_atom_site_aniso_U_23
_atom_site_aniso_U_13
_atom_site_aniso_U_12
Si1 0.0153(3) 0.0219(3) 0.0201(3) 0.000 -0.0021(2) 0.000
Br1 0.01922(11) 0.03240(13) 0.02001(11) 0.000 0.00126(8) 0.000
Br2 0.02222(9) 0.02644(10) 0.03279(10) 0.00544(7) -0.00138(7) 0.00490(7)
Br3 0.02432(12) 0.04139(15) 0.01855(11) 0.000 -0.00223(9) 0.000
N1 0.0167(6) 0.0218(7) 0.0196(6) -0.0012(5) -0.0017(5) -0.0001(5)
C1 0.0167(10) 0.0219(11) 0.0151(10) 0.000 0.0004(8) 0.000
C2 0.0169(7) 0.0281(9) 0.0233(8) -0.0010(7) -0.0051(6) -0.0003(7)
C3 0.0163(7) 0.0199(8) 0.0247(8) -0.0006(6) -0.0025(6) -0.0001(6)
C4 0.0186(8) 0.0243(8) 0.0248(8) -0.0041(7) -0.0004(6) -0.0028(6)
C5 0.0253(9) 0.0259(9) 0.0336(9) -0.0074(7) 0.0020(7) 0.0013(7)
C6 0.0302(9) 0.0241(9) 0.0367(10) 0.0008(8) -0.0018(8) 0.0056(8)
C7 0.0289(9) 0.0251(9) 0.0282(9) 0.0023(7) -0.0011(7) 0.0017(7)
C8 0.0194(8) 0.0221(8) 0.0247(8) -0.0010(7) -0.0014(6) 0.0001(6)
C9 0.0290(9) 0.0283(9) 0.0238(8) -0.0051(7) 0.0017(7) -0.0034(7)
C10 0.0421(12) 0.0394(11) 0.0347(10) -0.0059(9) 0.0146(9) -0.0022(9)
C11 0.0412(12) 0.0438(12) 0.0304(10) -0.0061(9) -0.0088(9) -0.0081(10)
C12 0.0227(8) 0.0246(8) 0.0227(8) -0.0005(7) 0.0004(6) 0.0010(7)
C13 0.0235(9) 0.0368(10) 0.0304(9) -0.0022(8) 0.0020(7) -0.0008(8)
C14 0.0324(10) 0.0334(10) 0.0238(8) 0.0017(7) 0.0009(7) 0.0015(8)
C100 0.0446(19) 0.066(2) 0.047(2) 0.000 0.0106(16) 0.000
C101 0.0370(15) 0.0301(14) 0.0269(13) 0.000 0.0014(11) 0.000
C102 0.0458(17) 0.0363(15) 0.0258(13) 0.000 -0.0080(12) 0.000
C103 0.0323(15) 0.0334(15) 0.0510(18) 0.000 -0.0051(13) 0.000
C104 0.0439(18) 0.0287(14) 0.0464(18) 0.000 0.0136(14) 0.000
C105 0.057(2) 0.0259(14) 0.0269(14) 0.000 0.0033(13) 0.000
C106 0.0406(16) 0.0263(13) 0.0300(14) 0.000 -0.0097(12) 0.000
C107 0.045(2) 0.061(2) 0.056(2) 0.000 -0.0077(17) 0.000
C108 0.0239(14) 0.066(2) 0.0380(16) 0.000 0.0003(12) 0.000
C109 0.0423(12) 0.0475(14) 0.0489(13) -0.0060(11) 0.0105(10) -0.0034(11)
C110 0.0435(12) 0.0448(13) 0.0408(12) 0.0030(10) 0.0142(10) 0.0053(10)
C111 0.0322(15) 0.0540(19) 0.0295(14) 0.000 0.0054(12) 0.000

loop_
_atom_type_symbol
_atom_type_description
_atom_type_scat_dispersion_real
_atom_type_scat_dispersion_imag
_atom_type_scat_source
C C 0.0033 0.0016 'International Tables Vol C Tables 4.2.6.8 and 6.1.1.4'
H H 0.0000 0.0000 'International Tables Vol C Tables 4.2.6.8 and 6.1.1.4'
N N 0.0061 0.0033 'International Tables Vol C Tables 4.2.6.8 and 6.1.1.4'
Si Si 0.0817 0.0704 'International Tables Vol C Tables 4.2.6.8 and 6.1.1.4'
Br Br -0.2901 2.4595 'International Tables Vol C Tables 4.2.6.8 and 6.1.1.4'

loop_
_geom_angle_atom_site_label_1
_geom_angle_atom_site_label_2
_geom_angle_atom_site_label_3
_geom_angle
_geom_angle_site_symmetry_1
_geom_angle_site_symmetry_3
C1 Si1 Br2 121.611(15) . .
C1 Si1 Br2 121.612(15) . 7_565
Br2 Si1 Br2 116.67(3) . 7_565
C1 Si1 Br3 90.46(7) . .
Br2 Si1 Br3 91.374(19) . .
Br2 Si1 Br3 91.374(19) 7_565 .
C1 Si1 Br1 86.07(7) . .
Br2 Si1 Br1 90.447(19) . .
Br2 Si1 Br1 90.447(19) 7_565 .
Br3 Si1 Br1 176.53(3) . .
C1 N1 C2 109.80(15) . .
C1 N1 C3 125.45(14) . .
C2 N1 C3 124.54(14) . .
N1 C1 N1 106.15(19) 7_565 .
N1 C1 Si1 126.77(10) 7_565 .
N1 C1 Si1 126.77(10) . .
C2 C2 N1 107.12(10) 7_565 .
C4 C3 C8 123.60(16) . .
C4 C3 N1 118.84(15) . .
C8 C3 N1 117.56(15) . .
C5 C4 C3 116.57(17) . .
C5 C4 C9 120.41(16) . .
C3 C4 C9 122.83(16) . .
C6 C5 C4 120.92(17) . .
C5 C6 C7 121.03(18) . .
C6 C7 C8 120.43(18) . .
C7 C8 C3 116.88(16) . .
C7 C8 C12 120.64(16) . .
C3 C8 C12 122.08(15) . .
C4 C9 C10 113.10(17) . .
C4 C9 C11 108.81(15) . .
C10 C9 C11 109.76(17) . .
C8 C12 C14 113.86(15) . .
C8 C12 C13 108.45(14) . .
C14 C12 C13 109.32(15) . .
C102 C101 C106 118.3(3) . .
C102 C101 C100 121.2(3) . .
C106 C101 C100 120.6(3) . .
C101 C102 C103 120.8(3) . .
C104 C103 C102 120.6(3) . .
C105 C104 C103 119.2(3) . .
C104 C105 C106 120.6(3) . .
C105 C106 C101 120.5(3) . .
C109 C108 C109 119.2(3) . 7_575
C109 C108 C107 120.41(16) . .
C109 C108 C107 120.41(16) 7_575 .
C110 C109 C108 120.4(2) . .
C111 C110 C109 119.0(2) . .
C110 C111 C110 122.1(3) 7_575 .

loop_
_geom_bond_atom_site_label_1
_geom_bond_atom_site_label_2
_geom_bond_distance
_geom_bond_site_symmetry_2
Si1 C1 1.935(2) .
Si1 Br2 2.2360(4) .
Si1 Br2 2.2360(4) 7_565
Si1 Br3 2.3765(7) .
Si1 Br1 2.4106(7) .
N1 C1 1.351(2) .
N1 C2 1.385(2) .
N1 C3 1.458(2) .
C1 N1 1.3509(19) 7_565
C2 C2 1.344(4) 7_565
C3 C4 1.397(2) .
C3 C8 1.402(2) .
C4 C5 1.397(3) .
C4 C9 1.523(3) .
C5 C6 1.379(3) .
C6 C7 1.386(3) .
C7 C8 1.394(3) .
C8 C12 1.522(2) .
C9 C10 1.531(3) .
C9 C11 1.536(3) .
C12 C14 1.529(2) .
C12 C13 1.539(2) .
C100 C101 1.502(4) .
C101 C102 1.383(4) .
C101 C106 1.393(4) .
C102 C103 1.384(5) .
C103 C104 1.374(5) .
C104 C105 1.374(5) .
C105 C106 1.383(4) .
C107 C108 1.523(5) .
C108 C109 1.391(3) .
C108 C109 1.391(3) 7_575
C109 C110 1.378(4) .
C110 C111 1.370(3) .
C111 C110 1.370(3) 7_575

loop_
_geom_torsion_atom_site_label_1
_geom_torsion_atom_site_label_2
_geom_torsion_atom_site_label_3
_geom_torsion_atom_site_label_4
_geom_torsion
_geom_torsion_site_symmetry_1
_geom_torsion_site_symmetry_4
C2 N1 C1 N1 0.5(2) . 7_565
C3 N1 C1 N1 -174.38(11) . 7_565
C2 N1 C1 Si1 -173.36(15) . .
C3 N1 C1 Si1 11.7(3) . .
Br2 Si1 C1 N1 -174.45(15) . 7_565
Br2 Si1 C1 N1 1.8(2) 7_565 7_565
Br3 Si1 C1 N1 93.66(18) . 7_565
Br1 Si1 C1 N1 -86.34(18) . 7_565
Br2 Si1 C1 N1 -1.8(2) . .
Br2 Si1 C1 N1 174.45(15) 7_565 .
Br3 Si1 C1 N1 -93.66(18) . .
Br1 Si1 C1 N1 86.34(18) . .
C1 N1 C2 C2 -0.34(15) . 7_565
C3 N1 C2 C2 174.64(12) . 7_565
C1 N1 C3 C4 -98.0(2) . .
C2 N1 C3 C4 87.8(2) . .
C1 N1 C3 C8 82.6(2) . .
C2 N1 C3 C8 -91.6(2) . .
C8 C3 C4 C5 -7.7(2) . .
N1 C3 C4 C5 172.91(15) . .
C8 C3 C4 C9 167.41(16) . .
N1 C3 C4 C9 -12.0(2) . .
C3 C4 C5 C6 1.4(3) . .
C9 C4 C5 C6 -173.83(17) . .
C4 C5 C6 C7 3.8(3) . .
C5 C6 C7 C8 -3.1(3) . .
C6 C7 C8 C3 -2.8(3) . .
C6 C7 C8 C12 170.14(17) . .
C4 C3 C8 C7 8.4(3) . .
N1 C3 C8 C7 -172.20(15) . .
C4 C3 C8 C12 -164.43(16) . .
N1 C3 C8 C12 15.0(2) . .
C5 C4 C9 C10 -39.3(2) . .
C3 C4 C9 C10 145.78(17) . .
C5 C4 C9 C11 82.9(2) . .
C3 C4 C9 C11 -92.0(2) . .
C7 C8 C12 C14 32.7(2) . .
C3 C8 C12 C14 -154.80(17) . .
C7 C8 C12 C13 -89.3(2) . .
C3 C8 C12 C13 83.3(2) . .
C106 C101 C102 C103 0.0 . .
C100 C101 C102 C103 180.0 . .
C101 C102 C103 C104 0.0 . .
C102 C103 C104 C105 0.0 . .
C103 C104 C105 C106 0.0 . .
C104 C105 C106 C101 0.0 . .
C102 C101 C106 C105 0.0 . .
C100 C101 C106 C105 180.0 . .
C109 C108 C109 C110 0.2(5) 7_575 .
C107 C108 C109 C110 -178.1(3) . .
C108 C109 C110 C111 -0.2(4) . .
C109 C110 C111 C110 0.2(5) . 7_575
